data_1511057
loop_
_publ_author_name
'Weis, U.'
'Sostarich, M.'
'Kraft, M.'
'Fischer, P.'
'Girgis, K.'

_publ_section_title
;
 Crystal and magnetic structure of the permanent magnet materials Nd2
 Fe14-x Cox B (x=0-14)
;
_journal_name_full 'Journal of the Less-Common Metals'
_journal_page_first 335
_journal_page_last 342
_journal_paper_doi 10.1016/0022-5088(90)90349-O
_journal_volume 162
_journal_year 1990
_chemical_formula_sum 'B Co1.2 Fe12.8 Nd2'
_chemical_name_systematic 'Nd2 Fe12.8 Co1.2 B'
_space_group_IT_number 136
_symmetry_space_group_name_Hall '-P 4n 2n'
_symmetry_space_group_name_H-M 'P 42/m n m'
_cell_angle_alpha 90
_cell_angle_beta 90
_cell_angle_gamma 90
_cell_formula_units_Z 4
_cell_length_a 8.798
_cell_length_b 8.798
_cell_length_c 12.1988
_cell_volume 944.246
_citation_journal_id_ASTM JCOMAH
_cod_data_source_file boron0-1_148.cif
_cod_data_source_block B1Co1.2Fe12.8Nd2
_cod_original_cell_volume 944.2458
_cod_original_formula_sum 'B1 Co1.2 Fe12.8 Nd2'
_cod_database_code 1511057

loop_
_symmetry_equiv_pos_as_xyz
x,y,z
-y+1/2,x+1/2,z+1/2
-x,-y,z
y+1/2,-x+1/2,z+1/2
x+1/2,-y+1/2,-z+1/2
y,x,-z
-x+1/2,y+1/2,-z+1/2
-y,-x,-z
-x,-y,-z
y-1/2,-x-1/2,-z-1/2
x,y,-z
-y-1/2,x-1/2,-z-1/2
-x-1/2,y-1/2,z-1/2
-y,-x,z
x-1/2,-y-1/2,z-1/2
y,x,z

loop_
_atom_site_label
_atom_site_type_symbol
_atom_site_fract_x
_atom_site_fract_y
_atom_site_fract_z
_atom_site_occupancy
_atom_site_U_iso_or_equiv
Fe1 Fe 0.226 0.568 0.128 0.942 0.0
Fe3 Fe 0.098 0.098 0.207 0.85 0.0
Co2 Co 0.036 0.36 0.176 0.089 0.0
Fe5 Fe 0.5 0.5 0.116 0.92 0.0
Fe2 Fe 0.036 0.36 0.176 0.911 0.0
B1 B 0.375 -0.375 0 1 0.0
Fe4 Fe 0.319 0.319 0.244 0.959 0.0
Nd2 Nd 0.147 -0.147 0 1 0.0
Co6 Co 0 0.5 0 0.129 0.0
Co4 Co 0.319 0.319 0.244 0.041 0.0
Co5 Co 0.5 0.5 0.116 0.08 0.0
Fe6 Fe 0 0.5 0 0.871 0.0
Co1 Co 0.226 0.568 0.128 0.058 0.0
Nd1 Nd 0.27 0.27 0 1 0.0
Co3 Co 0.098 0.098 0.207 0.15 0.0
